data_7018657
loop_
_publ_author_name
'Clegg, Jack K.'
'Harrowfield, Jack'
'Kim, Yang'
'Lee, Young Hoon'
'Lehn, Jean-Marie'
'Lim, Woo Taik'
'Thu\'ery, Pierre'

_publ_section_title
;
 Chelation-controlled molecular morphology: aminal to imine
 rearrangements.
;
_journal_issue 15
_journal_name_full 'Dalton transactions (Cambridge, England : 2003)'
_journal_page_first 4335
_journal_page_last 4357
_journal_paper_doi 10.1039/c2dt12250b
_journal_volume 41
_journal_year 2012
_chemical_formula_moiety 'C23 H24 N6 O'
_chemical_formula_sum 'C23 H24 N6 O'
_chemical_formula_weight 400.48
_chemical_name_systematic
;
?
;
_space_group_IT_number 14
_symmetry_cell_setting monoclinic
_symmetry_space_group_name_Hall '-P 2ybc'
_symmetry_space_group_name_H-M 'P 1 21/c 1'
_atom_sites_solution_hydrogens geom
_atom_sites_solution_primary direct
_atom_sites_solution_secondary difmap
_audit_creation_method SHELXL-97
_cell_angle_alpha 90.00
_cell_angle_beta 100.12(3)
_cell_angle_gamma 90.00
_cell_formula_units_Z 4
_cell_length_a 9.4820(19)
_cell_length_b 26.344(5)
_cell_length_c 7.7390(15)
_cell_measurement_reflns_used 7383
_cell_measurement_temperature 293(2)
_cell_measurement_theta_max 30.4
_cell_measurement_theta_min 2.4
_cell_volume 1903.1(7)
_computing_cell_refinement 'HKL2000 (Otwinowski & Minor, 1997)'
_computing_data_collection 'COLLECT (Hooft, 1998)'
_computing_data_reduction 'HKL2000 (Otwinowski & Minor, 1997)'
_computing_molecular_graphics 'SHELXTL (Sheldrick, 1999)'
_computing_publication_material 'SHELXTL (Sheldrick, 1999); PLATON (Spek, 2003)'
_computing_structure_refinement 'SHELXL-97 (Sheldrick, 1997)'
_computing_structure_solution 'SHELXS-97 (Sheldrick, 1997)'
_diffrn_ambient_temperature 293(2)
_diffrn_detector_area_resol_mean 0
_diffrn_measured_fraction_theta_full 0.972
_diffrn_measured_fraction_theta_max 0.932
_diffrn_measurement_device_type 'ADSC Quantum210'
_diffrn_measurement_method 'two \f and two \w scans with 2\% steps'
_diffrn_radiation_monochromator graphite
_diffrn_radiation_source synchrotron
_diffrn_radiation_type synchrotron
_diffrn_radiation_wavelength 0.76999
_diffrn_reflns_av_R_equivalents 0.0834
_diffrn_reflns_av_sigmaI/netI 0.0788
_diffrn_reflns_limit_h_max 11
_diffrn_reflns_limit_h_min -10
_diffrn_reflns_limit_k_max 34
_diffrn_reflns_limit_k_min -34
_diffrn_reflns_limit_l_max 0
_diffrn_reflns_limit_l_min -10
_diffrn_reflns_number 7383
_diffrn_reflns_theta_full 30.40
_diffrn_reflns_theta_max 30.38
_diffrn_reflns_theta_min 2.36
_diffrn_standards_decay_% 0
_diffrn_standards_interval_count 0
_diffrn_standards_interval_time 0
_diffrn_standards_number 0
_exptl_absorpt_coefficient_mu 0.090
_exptl_absorpt_correction_type none
_exptl_crystal_colour white
_exptl_crystal_density_diffrn 1.398
_exptl_crystal_density_method 'not measured'
_exptl_crystal_description irregular
_exptl_crystal_F_000 848
_exptl_crystal_size_max 0.55
_exptl_crystal_size_mid 0.20
_exptl_crystal_size_min 0.15
_refine_diff_density_max 0.288
_refine_diff_density_min -0.309
_refine_diff_density_rms 0.057
_refine_ls_extinction_coef 0.059(10)
_refine_ls_extinction_expression Fc^*^=kFc[1+0.001xFc^2^\l^3^/sin(2\q)]^-1/4^
_refine_ls_extinction_method SHELXL
_refine_ls_goodness_of_fit_ref 1.041
_refine_ls_hydrogen_treatment constr
_refine_ls_matrix_type full
_refine_ls_number_parameters 283
_refine_ls_number_reflns 3946
_refine_ls_number_restraints 0
_refine_ls_restrained_S_all 1.041
_refine_ls_R_factor_all 0.0880
_refine_ls_R_factor_gt 0.0735
_refine_ls_shift/su_max 0.000
_refine_ls_shift/su_mean 0.000
_refine_ls_structure_factor_coef Fsqd
_refine_ls_weighting_details 'calc w=1/[\s^2^(Fo^2^)+(0.1167P)^2^+0.6847P] where P=(Fo^2^+2Fc^2^)/3'
_refine_ls_weighting_scheme calc
_refine_ls_wR_factor_gt 0.2023
_refine_ls_wR_factor_ref 0.2229
_reflns_number_gt 3082
_reflns_number_total 3946
_reflns_threshold_expression >2sigma(I)
_cod_data_source_file c2dt12250b.txt
_cod_data_source_block 6
_cod_depositor_comments
;
The following automatic conversions were performed:

'_symmetry_cell_setting' value 'Monoclinic' changed to 'monoclinic'
according to /home/saulius/struct/CIF-dictionaries/cif_core.dic
dictionary named 'cif_core.dic' version 2.4.1 from
2010-06-29.

'_exptl_absorpt_correction_type' value 'NONE' changed to
'none' according to
/home/saulius/struct/CIF-dictionaries/cif_core.dic dictionary named
'cif_core.dic' version 2.4.1 from 2010-06-29.

Automatic conversion script
Id: cif_fix_values 1715 2011-07-08 13:25:40Z adriana 
;
_cod_original_sg_symbol_Hall ' -P 2ybc'
_cod_original_sg_symbol_H-M 'P 21/c '
_cod_database_code 7018657

loop_
_symmetry_equiv_pos_as_xyz
'x, y, z'
'-x, y+1/2, -z+1/2'
'-x, -y, -z'
'x, -y-1/2, z-1/2'

loop_
_atom_site_label
_atom_site_type_symbol
_atom_site_fract_x
_atom_site_fract_y
_atom_site_fract_z
_atom_site_U_iso_or_equiv
_atom_site_adp_type
_atom_site_occupancy
_atom_site_symmetry_multiplicity
_atom_site_calc_flag
_atom_site_refinement_flags
_atom_site_disorder_assembly
_atom_site_disorder_group
N1 N 0.26689(19) 0.37090(7) 0.0062(2) 0.0410(4) Uani 1 1 d . . .
N2 N 0.40648(19) 0.39782(6) 0.2893(2) 0.0403(4) Uani 1 1 d . . .
N3 N 0.15648(18) 0.42717(6) 0.1970(2) 0.0379(4) Uani 1 1 d . . .
N4 N -0.1115(3) 0.36269(11) -0.3522(3) 0.0731(7) Uani 1 1 d . . .
N5 N 0.7613(2) 0.31421(9) 0.1650(4) 0.0690(7) Uani 1 1 d . . .
N6 N 0.4307(2) 0.48039(8) 0.7590(3) 0.0544(5) Uani 1 1 d . . .
C1 C 0.1683(2) 0.41375(8) 0.0144(3) 0.0404(5) Uani 1 1 d . . .
H1 H 0.2103 0.4432 -0.0348 0.048 Uiso 1 1 calc R . .
C2 C 0.4089(2) 0.38606(8) 0.1024(3) 0.0413(5) Uani 1 1 d . . .
H2 H 0.4331 0.4179 0.0488 0.050 Uiso 1 1 calc R . .
C3 C 0.3032(2) 0.44026(8) 0.2868(3) 0.0398(5) Uani 1 1 d . . .
H3 H 0.3366 0.4671 0.2162 0.048 Uiso 1 1 calc R . .
C4 C 0.2049(2) 0.33716(8) 0.2839(3) 0.0395(5) Uani 1 1 d . . .
C5 C 0.3553(2) 0.35314(8) 0.3761(3) 0.0412(5) Uani 1 1 d . A .
H5A H 0.3529 0.3612 0.4979 0.049 Uiso 1 1 calc R . .
H5B H 0.4214 0.3251 0.3738 0.049 Uiso 1 1 calc R . .
C6 C 0.2157(2) 0.32597(8) 0.0921(3) 0.0408(5) Uani 1 1 d . A .
H6A H 0.2813 0.2979 0.0879 0.049 Uiso 1 1 calc R . .
H6B H 0.1224 0.3160 0.0287 0.049 Uiso 1 1 calc R . .
C7 C 0.1044(2) 0.38271(7) 0.2854(3) 0.0381(5) Uani 1 1 d . A .
H7A H 0.0090 0.3737 0.2259 0.046 Uiso 1 1 calc R . .
H7B H 0.0988 0.3915 0.4057 0.046 Uiso 1 1 calc R . .
C8 C 0.0236(2) 0.40471(8) -0.0999(3) 0.0429(5) Uani 1 1 d . . .
C9 C 0.0119(3) 0.37304(10) -0.2458(3) 0.0536(6) Uani 1 1 d . . .
H9 H 0.0950 0.3582 -0.2706 0.064 Uiso 1 1 calc R . .
C10 C -0.2298(3) 0.38531(12) -0.3108(4) 0.0703(9) Uani 1 1 d . . .
H10 H -0.3178 0.3779 -0.3799 0.084 Uiso 1 1 calc R . .
C11 C -0.2281(3) 0.41865(10) -0.1728(4) 0.0556(6) Uani 1 1 d . . .
H11 H -0.3114 0.4341 -0.1513 0.067 Uiso 1 1 calc R . .
C12 C -0.0996(3) 0.42785(9) -0.0702(3) 0.0469(5) Uani 1 1 d . . .
H12 H -0.0947 0.4505 0.0230 0.056 Uiso 1 1 calc R . .
C13 C 0.5236(2) 0.34811(9) 0.0756(3) 0.0470(5) Uani 1 1 d . . .
C14 C 0.5066(3) 0.31802(11) -0.0742(4) 0.0578(6) Uani 1 1 d . . .
H14 H 0.4219 0.3192 -0.1557 0.069 Uiso 1 1 calc R . .
C15 C 0.6164(3) 0.28638(11) -0.1005(5) 0.0701(8) Uani 1 1 d . . .
H15 H 0.6062 0.2658 -0.1995 0.084 Uiso 1 1 calc R . .
C16 C 0.7404(3) 0.28551(11) 0.0197(6) 0.0756(10) Uani 1 1 d . . .
H16 H 0.8137 0.2640 -0.0001 0.091 Uiso 1 1 calc R . .
C17 C 0.6542(3) 0.34489(9) 0.1899(4) 0.0544(6) Uani 1 1 d . . .
H17 H 0.6678 0.3653 0.2895 0.065 Uiso 1 1 calc R . .
C18 C 0.3036(2) 0.46319(7) 0.4668(3) 0.0408(5) Uani 1 1 d . . .
C19 C 0.4191(3) 0.45727(9) 0.6033(3) 0.0483(6) Uani 1 1 d . . .
H19 H 0.4931 0.4358 0.5851 0.058 Uiso 1 1 calc R . .
C20 C 0.3245(3) 0.51191(9) 0.7802(3) 0.0525(6) Uani 1 1 d . . .
H20 H 0.3312 0.5289 0.8867 0.063 Uiso 1 1 calc R . .
C21 C 0.2061(3) 0.52061(9) 0.6536(3) 0.0520(6) Uani 1 1 d . . .
H21 H 0.1348 0.5429 0.6742 0.062 Uiso 1 1 calc R . .
C22 C 0.1953(3) 0.49560(8) 0.4950(3) 0.0455(5) Uani 1 1 d . . .
H22 H 0.1156 0.5005 0.4077 0.055 Uiso 1 1 calc R . .
C23 C 0.1528(3) 0.29051(8) 0.3689(3) 0.0470(5) Uani 0.50 1 d P A 1
H23A H 0.2293 0.2656 0.3881 0.056 Uiso 0.50 1 calc PR A 1
H23B H 0.1313 0.2999 0.4827 0.056 Uiso 0.50 1 calc PR A 1
C23A C 0.1528(3) 0.29051(8) 0.3689(3) 0.0470(5) Uani 0.50 1 d P A 2
H23C H 0.0545 0.2836 0.3145 0.056 Uiso 0.50 1 calc PR A 2
H23D H 0.2104 0.2616 0.3470 0.056 Uiso 0.50 1 calc PR A 2
O1 O 0.0334(3) 0.26868(11) 0.2712(5) 0.0490(8) Uani 0.50 1 d P A 1
H1A H -0.0321 0.2894 0.2553 0.073 Uiso 0.50 1 calc PR A 1
O2 O 0.1596(6) 0.29575(13) 0.5514(5) 0.0760(14) Uani 0.50 1 d P A 2
H2A H 0.0901 0.2818 0.5804 0.114 Uiso 0.50 1 calc PR A 2

loop_
_atom_site_aniso_label
_atom_site_aniso_U_11
_atom_site_aniso_U_22
_atom_site_aniso_U_33
_atom_site_aniso_U_23
_atom_site_aniso_U_13
_atom_site_aniso_U_12
N1 0.0382(10) 0.0498(10) 0.0365(9) 0.0001(7) 0.0112(7) -0.0026(7)
N2 0.0406(10) 0.0433(9) 0.0376(9) 0.0038(7) 0.0086(7) -0.0040(7)
N3 0.0382(10) 0.0431(9) 0.0335(9) 0.0008(6) 0.0088(7) -0.0053(6)
N4 0.0771(18) 0.0839(17) 0.0521(14) -0.0028(12) -0.0056(12) -0.0044(13)
N5 0.0447(13) 0.0602(13) 0.105(2) 0.0188(13) 0.0214(12) 0.0035(9)
N6 0.0635(13) 0.0546(11) 0.0418(11) 0.0013(8) 0.0004(9) -0.0163(9)
C1 0.0403(12) 0.0495(11) 0.0323(10) 0.0034(8) 0.0089(8) -0.0041(8)
C2 0.0387(12) 0.0486(11) 0.0381(11) 0.0033(8) 0.0109(8) -0.0049(8)
C3 0.0381(11) 0.0434(10) 0.0381(11) 0.0020(8) 0.0077(8) -0.0046(8)
C4 0.0434(12) 0.0410(10) 0.0365(10) -0.0010(7) 0.0136(8) -0.0043(8)
C5 0.0457(12) 0.0420(10) 0.0370(10) 0.0026(8) 0.0105(8) -0.0030(8)
C6 0.0401(12) 0.0466(11) 0.0379(11) -0.0046(8) 0.0127(8) -0.0032(8)
C7 0.0405(11) 0.0413(10) 0.0341(10) 0.0001(7) 0.0105(8) -0.0059(8)
C8 0.0464(12) 0.0512(12) 0.0315(10) 0.0044(8) 0.0081(8) -0.0020(9)
C9 0.0492(14) 0.0729(16) 0.0384(12) -0.0067(10) 0.0072(9) 0.0039(11)
C10 0.0598(18) 0.0781(19) 0.0627(18) 0.0173(14) -0.0175(13) -0.0160(14)
C11 0.0406(14) 0.0689(16) 0.0541(15) 0.0153(11) -0.0008(10) 0.0026(10)
C12 0.0503(14) 0.0532(12) 0.0364(11) 0.0022(9) 0.0055(9) 0.0010(9)
C13 0.0433(13) 0.0521(12) 0.0492(13) 0.0052(9) 0.0182(9) -0.0042(9)
C14 0.0538(15) 0.0702(16) 0.0549(15) -0.0012(11) 0.0242(11) 0.0036(11)
C15 0.068(2) 0.0713(18) 0.080(2) -0.0045(15) 0.0391(16) 0.0034(13)
C16 0.0594(19) 0.0628(17) 0.115(3) 0.0074(17) 0.0435(18) 0.0061(13)
C17 0.0425(14) 0.0525(13) 0.0686(16) 0.0094(11) 0.0110(11) -0.0046(9)
C18 0.0438(12) 0.0397(10) 0.0389(11) 0.0008(8) 0.0071(8) -0.0096(8)
C19 0.0493(14) 0.0504(12) 0.0429(12) 0.0010(9) 0.0014(9) -0.0072(9)
C20 0.0688(16) 0.0482(12) 0.0410(12) -0.0039(9) 0.0110(10) -0.0196(11)
C21 0.0618(15) 0.0474(12) 0.0478(13) -0.0074(9) 0.0123(10) -0.0060(10)
C22 0.0495(13) 0.0455(11) 0.0411(11) -0.0019(8) 0.0066(9) -0.0059(9)
C23 0.0556(14) 0.0417(11) 0.0480(13) 0.0013(9) 0.0209(10) -0.0023(9)
C23A 0.0556(14) 0.0417(11) 0.0480(13) 0.0013(9) 0.0209(10) -0.0023(9)
O1 0.0485(19) 0.0353(15) 0.066(2) -0.0002(13) 0.0180(15) -0.0006(12)
O2 0.146(4) 0.0377(17) 0.063(2) -0.0022(15) 0.069(3) -0.0066(19)

loop_
_atom_type_symbol
_atom_type_description
_atom_type_scat_dispersion_real
_atom_type_scat_dispersion_imag
_atom_type_scat_source
C C 0.0033 0.0016 'International Tables Vol C Tables 4.2.6.8 and 6.1.1.4'
H H 0.0000 0.0000 'International Tables Vol C Tables 4.2.6.8 and 6.1.1.4'
N N 0.0061 0.0033 'International Tables Vol C Tables 4.2.6.8 and 6.1.1.4'
O O 0.0106 0.0060 'International Tables Vol C Tables 4.2.6.8 and 6.1.1.4'

loop_
_geom_angle_atom_site_label_1
_geom_angle_atom_site_label_2
_geom_angle_atom_site_label_3
_geom_angle
C2 N1 C1 107.49(16)
C2 N1 C6 109.40(17)
C1 N1 C6 109.42(16)
C5 N2 C2 109.83(16)
C5 N2 C3 109.73(16)
C2 N2 C3 105.51(16)
C1 N3 C3 106.29(16)
C1 N3 C7 109.81(15)
C3 N3 C7 109.19(16)
C9 N4 C10 115.8(3)
C17 N5 C16 117.2(3)
C20 N6 C19 116.7(2)
N1 C1 N3 112.28(16)
N1 C1 C8 111.74(17)
N3 C1 C8 112.49(17)
N1 C1 H1 106.6
N3 C1 H1 106.6
C8 C1 H1 106.6
N1 C2 N2 112.31(16)
N1 C2 C13 111.43(18)
N2 C2 C13 113.87(18)
N1 C2 H2 106.2
N2 C2 H2 106.2
C13 C2 H2 106.2
N3 C3 N2 113.17(16)
N3 C3 C18 111.91(17)
N2 C3 C18 113.11(17)
N3 C3 H3 106.0
N2 C3 H3 106.0
C18 C3 H3 106.0
C23 C4 C7 112.37(17)
C23 C4 C6 110.26(17)
C7 C4 C6 107.79(17)
C23 C4 C5 111.49(18)
C7 C4 C5 108.00(16)
C6 C4 C5 106.69(17)
N2 C5 C4 111.02(17)
N2 C5 H5A 109.4
C4 C5 H5A 109.4
N2 C5 H5B 109.4
C4 C5 H5B 109.4
H5A C5 H5B 108.0
N1 C6 C4 111.33(16)
N1 C6 H6A 109.4
C4 C6 H6A 109.4
N1 C6 H6B 109.4
C4 C6 H6B 109.4
H6A C6 H6B 108.0
N3 C7 C4 110.89(16)
N3 C7 H7A 109.5
C4 C7 H7A 109.5
N3 C7 H7B 109.5
C4 C7 H7B 109.5
H7A C7 H7B 108.1
C12 C8 C9 116.9(2)
C12 C8 C1 122.9(2)
C9 C8 C1 120.2(2)
N4 C9 C8 124.0(2)
N4 C9 H9 118.0
C8 C9 H9 118.0
N4 C10 C11 124.3(2)
N4 C10 H10 117.8
C11 C10 H10 117.8
C12 C11 C10 117.1(3)
C12 C11 H11 121.5
C10 C11 H11 121.5
C11 C12 C8 121.8(2)
C11 C12 H12 119.1
C8 C12 H12 119.1
C14 C13 C17 117.0(2)
C14 C13 C2 120.6(2)
C17 C13 C2 122.2(2)
C15 C14 C13 119.3(3)
C15 C14 H14 120.4
C13 C14 H14 120.4
C16 C15 C14 119.5(3)
C16 C15 H15 120.2
C14 C15 H15 120.2
N5 C16 C15 123.0(3)
N5 C16 H16 118.5
C15 C16 H16 118.5
N5 C17 C13 123.9(3)
N5 C17 H17 118.0
C13 C17 H17 118.0
C22 C18 C19 117.2(2)
C22 C18 C3 120.59(19)
C19 C18 C3 121.8(2)
N6 C19 C18 124.2(2)
N6 C19 H19 117.9
C18 C19 H19 117.9
N6 C20 C21 123.7(2)
N6 C20 H20 118.2
C21 C20 H20 118.2
C20 C21 C22 118.6(2)
C20 C21 H21 120.7
C22 C21 H21 120.7
C21 C22 C18 119.6(2)
C21 C22 H22 120.2
C18 C22 H22 120.2
O1 C23 C4 113.6(2)
O1 C23 H23A 108.8
C4 C23 H23A 108.8
O1 C23 H23B 108.8
C4 C23 H23B 108.8
H23A C23 H23B 107.7

loop_
_geom_bond_atom_site_label_1
_geom_bond_atom_site_label_2
_geom_bond_distance
N1 C2 1.474(3)
N1 C1 1.474(3)
N1 C6 1.481(3)
N2 C5 1.479(2)
N2 C2 1.484(3)
N2 C3 1.484(3)
N3 C1 1.480(3)
N3 C3 1.483(3)
N3 C7 1.484(2)
N4 C9 1.335(3)
N4 C10 1.357(4)
N5 C17 1.338(3)
N5 C16 1.340(5)
N6 C20 1.337(3)
N6 C19 1.338(3)
C1 C8 1.515(3)
C1 H1 0.9800
C2 C13 1.518(3)
C2 H2 0.9800
C3 C18 1.518(3)
C3 H3 0.9800
C4 C23 1.517(3)
C4 C7 1.533(3)
C4 C6 1.534(3)
C4 C5 1.538(3)
C5 H5A 0.9700
C5 H5B 0.9700
C6 H6A 0.9700
C6 H6B 0.9700
C7 H7A 0.9700
C7 H7B 0.9700
C8 C12 1.373(3)
C8 C9 1.392(3)
C9 H9 0.9300
C10 C11 1.380(4)
C10 H10 0.9300
C11 C12 1.354(3)
C11 H11 0.9300
C12 H12 0.9300
C13 C14 1.390(4)
C13 C17 1.392(3)
C14 C15 1.377(4)
C14 H14 0.9300
C15 C16 1.366(5)
C15 H15 0.9300
C16 H16 0.9300
C17 H17 0.9300
C18 C22 1.382(3)
C18 C19 1.390(3)
C19 H19 0.9300
C20 C21 1.373(4)
C20 H20 0.9300
C21 C22 1.381(3)
C21 H21 0.9300
C22 H22 0.9300
C23 O1 1.372(4)
C23 H23A 0.9700
C23 H23B 0.9700
O1 H1A 0.8200
O2 H2A 0.8200

loop_
_geom_hbond_atom_site_label_D
_geom_hbond_atom_site_label_H
_geom_hbond_atom_site_label_A
_geom_hbond_distance_DH
_geom_hbond_distance_HA
_geom_hbond_distance_DA
_geom_hbond_angle_DHA
_geom_hbond_site_symmetry_A
O1 H1A N5 0.82 2.07 2.833(4) 155.4 1_455

loop_
_geom_torsion_atom_site_label_1
_geom_torsion_atom_site_label_2
_geom_torsion_atom_site_label_3
_geom_torsion_atom_site_label_4
_geom_torsion
C2 N1 C1 N3 -59.7(2)
C6 N1 C1 N3 59.0(2)
C2 N1 C1 C8 172.81(16)
C6 N1 C1 C8 -68.5(2)
C3 N3 C1 N1 59.0(2)
C7 N3 C1 N1 -59.0(2)
C3 N3 C1 C8 -173.97(16)
C7 N3 C1 C8 68.0(2)
C1 N1 C2 N2 60.5(2)
C6 N1 C2 N2 -58.2(2)
C1 N1 C2 C13 -170.38(16)
C6 N1 C2 C13 70.9(2)
C5 N2 C2 N1 58.2(2)
C3 N2 C2 N1 -60.0(2)
C5 N2 C2 C13 -69.6(2)
C3 N2 C2 C13 172.17(16)
C1 N3 C3 N2 -60.2(2)
C7 N3 C3 N2 58.2(2)
C1 N3 C3 C18 170.54(16)
C7 N3 C3 C18 -71.1(2)
C5 N2 C3 N3 -57.8(2)
C2 N2 C3 N3 60.5(2)
C5 N2 C3 C18 70.8(2)
C2 N2 C3 C18 -170.94(16)
C2 N2 C5 C4 -58.4(2)
C3 N2 C5 C4 57.1(2)
C23 C4 C5 N2 178.53(17)
C7 C4 C5 N2 -57.5(2)
C6 C4 C5 N2 58.1(2)
C2 N1 C6 C4 59.2(2)
C1 N1 C6 C4 -58.4(2)
C23 C4 C6 N1 -179.79(17)
C7 C4 C6 N1 57.2(2)
C5 C4 C6 N1 -58.6(2)
C1 N3 C7 C4 57.9(2)
C3 N3 C7 C4 -58.2(2)
C23 C4 C7 N3 -178.47(17)
C6 C4 C7 N3 -56.8(2)
C5 C4 C7 N3 58.1(2)
N1 C1 C8 C12 155.7(2)
N3 C1 C8 C12 28.4(3)
N1 C1 C8 C9 -26.4(3)
N3 C1 C8 C9 -153.7(2)
C10 N4 C9 C8 0.1(4)
C12 C8 C9 N4 -2.7(4)
C1 C8 C9 N4 179.3(2)
C9 N4 C10 C11 2.3(4)
N4 C10 C11 C12 -2.0(4)
C10 C11 C12 C8 -0.8(4)
C9 C8 C12 C11 2.9(3)
C1 C8 C12 C11 -179.1(2)
N1 C2 C13 C14 25.6(3)
N2 C2 C13 C14 153.9(2)
N1 C2 C13 C17 -160.1(2)
N2 C2 C13 C17 -31.8(3)
C17 C13 C14 C15 1.1(4)
C2 C13 C14 C15 175.7(2)
C13 C14 C15 C16 -0.7(4)
C17 N5 C16 C15 -0.2(4)
C14 C15 C16 N5 0.2(5)
C16 N5 C17 C13 0.7(4)
C14 C13 C17 N5 -1.2(4)
C2 C13 C17 N5 -175.7(2)
N3 C3 C18 C22 -37.4(3)
N2 C3 C18 C22 -166.66(17)
N3 C3 C18 C19 149.93(19)
N2 C3 C18 C19 20.7(3)
C20 N6 C19 C18 -1.6(3)
C22 C18 C19 N6 0.7(3)
C3 C18 C19 N6 173.6(2)
C19 N6 C20 C21 1.2(3)
N6 C20 C21 C22 -0.1(4)
C20 C21 C22 C18 -0.8(3)
C19 C18 C22 C21 0.5(3)
C3 C18 C22 C21 -172.5(2)
C7 C4 C23 O1 71.2(3)
C6 C4 C23 O1 -49.1(3)
C5 C4 C23 O1 -167.4(2)
